data_4514023
loop_
_publ_author_name
'Fu, Fangyu'
'Xiang, Ji'
'Cheng, Hao'
'Cheng, Longjiu'
'Chong, Hanbao'
'Wang, Shuxin'
'Li, Peng'
'Wei, Shiqiang'
'Zhu, Manzhou'
'Li, Yadong'

_publ_section_title
;
 A Robust and Efficient Pd3 Cluster Catalyst for the Suzuki Reaction and
 Its Odd Mechanism
;
_journal_issue 3
_journal_name_full 'ACS Catalysis'
_journal_page_first 1860
_journal_paper_doi 10.1021/acscatal.6b02527
_journal_volume 7
_journal_year 2017
_chemical_formula_sum 'C78 H65 Cl F6 P5 Pd3 Sb'
_chemical_formula_weight 1747.55
_chemical_name_systematic
; 
 ? 
;
_space_group_IT_number 14
_symmetry_space_group_name_Hall '-P 2ybc'
_symmetry_space_group_name_H-M 'P 1 21/c 1'
_atom_sites_solution_hydrogens geom
_atom_sites_solution_primary direct
_atom_sites_solution_secondary difmap
_audit_creation_method SHELXL-97
_cell_angle_alpha 90.00
_cell_angle_beta 93.0700(10)
_cell_angle_gamma 90.00
_cell_formula_units_Z 4
_cell_length_a 15.3747(12)
_cell_length_b 16.9302(14)
_cell_length_c 27.578(2)
_cell_measurement_temperature 296(2)
_cell_volume 7168.2(10)
_computing_structure_refinement 'SHELXL-97 (Sheldrick, 1997)'
_computing_structure_solution 'SHELXS-97 (Sheldrick, 1990)'
_diffrn_ambient_temperature 296(2)
_diffrn_measured_fraction_theta_full 0.998
_diffrn_measured_fraction_theta_max 0.998
_diffrn_radiation_monochromator graphite
_diffrn_radiation_source 'fine-focus sealed tube'
_diffrn_radiation_type MoK\a
_diffrn_radiation_wavelength 0.71073
_diffrn_reflns_av_R_equivalents 0.0907
_diffrn_reflns_av_sigmaI/netI 0.0848
_diffrn_reflns_limit_h_max 18
_diffrn_reflns_limit_h_min -18
_diffrn_reflns_limit_k_max 20
_diffrn_reflns_limit_k_min -20
_diffrn_reflns_limit_l_max 32
_diffrn_reflns_limit_l_min -31
_diffrn_reflns_number 51068
_diffrn_reflns_theta_full 25.10
_diffrn_reflns_theta_max 25.10
_diffrn_reflns_theta_min 1.41
_exptl_absorpt_coefficient_mu 1.321
_exptl_absorpt_correction_T_max 0.7781
_exptl_absorpt_correction_T_min 0.6927
_exptl_crystal_density_diffrn 1.619
_exptl_crystal_density_method 'not measured'
_exptl_crystal_F_000 3472
_exptl_crystal_size_max 0.30
_exptl_crystal_size_mid 0.20
_exptl_crystal_size_min 0.20
_refine_diff_density_max 0.665
_refine_diff_density_min -0.576
_refine_diff_density_rms 0.105
_refine_ls_extinction_method none
_refine_ls_goodness_of_fit_ref 0.970
_refine_ls_hydrogen_treatment mixed
_refine_ls_matrix_type full
_refine_ls_number_parameters 847
_refine_ls_number_reflns 12748
_refine_ls_number_restraints 0
_refine_ls_restrained_S_all 0.970
_refine_ls_R_factor_all 0.1005
_refine_ls_R_factor_gt 0.0474
_refine_ls_shift/su_max 0.003
_refine_ls_shift/su_mean 0.000
_refine_ls_structure_factor_coef Fsqd
_refine_ls_weighting_details 'calc w=1/[\s^2^(Fo^2^)+(0.0414P)^2^+4.1405P] where P=(Fo^2^+2Fc^2^)/3'
_refine_ls_weighting_scheme calc
_refine_ls_wR_factor_gt 0.0914
_refine_ls_wR_factor_ref 0.1144
_reflns_number_gt 7674
_reflns_number_total 12748
_reflns_threshold_expression >2sigma(I)
_cod_data_source_file cs6b02527_si_004.cif
_cod_data_source_block aa
_cod_depositor_comments 'Adding full bibliography for 4514023.cif.'
_cod_original_sg_symbol_H-M P21/c
_cod_database_code 4514023

loop_
_symmetry_equiv_pos_as_xyz
'x, y, z'
'-x, y+1/2, -z+1/2'
'-x, -y, -z'
'x, -y-1/2, z-1/2'

loop_
_atom_site_label
_atom_site_type_symbol
_atom_site_fract_x
_atom_site_fract_y
_atom_site_fract_z
_atom_site_U_iso_or_equiv
_atom_site_adp_type
_atom_site_occupancy
_atom_site_symmetry_multiplicity
_atom_site_calc_flag
_atom_site_refinement_flags
C1 C 0.1725(4) 0.6519(4) 0.1673(2) 0.0390(16) Uani 1 1 d .
C2 C 0.2297(5) 0.5890(4) 0.1719(3) 0.058(2) Uani 1 1 d .
H2 H 0.2685 0.5852 0.1988 0.070 Uiso 1 1 calc R
C3 C 0.2290(6) 0.5315(5) 0.1360(3) 0.074(3) Uani 1 1 d .
H3 H 0.2679 0.4895 0.1389 0.089 Uiso 1 1 calc R
C4 C 0.1715(6) 0.5359(5) 0.0960(3) 0.074(3) Uani 1 1 d .
H4 H 0.1716 0.4971 0.0721 0.088 Uiso 1 1 calc R
C5 C 0.1145(6) 0.5970(5) 0.0916(3) 0.066(2) Uani 1 1 d .
H5 H 0.0754 0.6000 0.0648 0.080 Uiso 1 1 calc R
C6 C 0.1144(4) 0.6537(4) 0.1263(2) 0.0497(18) Uani 1 1 d .
H6 H 0.0747 0.6951 0.1228 0.060 Uiso 1 1 calc R
C7 C 0.1967(4) 0.8194(4) 0.1856(2) 0.0398(16) Uani 1 1 d .
C8 C 0.2378(5) 0.8223(4) 0.1438(3) 0.064(2) Uani 1 1 d .
H8 H 0.2444 0.7759 0.1263 0.077 Uiso 1 1 calc R
C9 C 0.2707(6) 0.8925(5) 0.1259(3) 0.085(3) Uani 1 1 d .
H9 H 0.2999 0.8928 0.0972 0.102 Uiso 1 1 calc R
C10 C 0.2594(6) 0.9607(5) 0.1511(4) 0.087(3) Uani 1 1 d .
H10 H 0.2803 1.0082 0.1395 0.105 Uiso 1 1 calc R
C11 C 0.2178(7) 0.9591(5) 0.1931(3) 0.099(3) Uani 1 1 d .
H11 H 0.2102 1.0058 0.2101 0.119 Uiso 1 1 calc R
C12 C 0.1867(6) 0.8899(4) 0.2109(3) 0.075(3) Uani 1 1 d .
H12 H 0.1587 0.8898 0.2399 0.090 Uiso 1 1 calc R
C13 C 0.0502(4) 0.7303(4) 0.2212(2) 0.0459(17) Uani 1 1 d .
C14 C -0.0035(5) 0.7918(6) 0.2061(3) 0.083(3) Uani 1 1 d .
H14 H 0.0197 0.8370 0.1928 0.100 Uiso 1 1 calc R
C15 C -0.0920(6) 0.7855(8) 0.2110(4) 0.120(4) Uani 1 1 d .
H15 H -0.1284 0.8264 0.2003 0.144 Uiso 1 1 calc R
C16 C -0.1267(6) 0.7203(9) 0.2313(4) 0.119(5) Uani 1 1 d .
H16 H -0.1863 0.7178 0.2355 0.143 Uiso 1 1 calc R
C17 C -0.0748(6) 0.6590(7) 0.2454(3) 0.092(3) Uani 1 1 d .
H17 H -0.0986 0.6138 0.2586 0.110 Uiso 1 1 calc R
C18 C 0.0133(5) 0.6642(5) 0.2401(3) 0.064(2) Uani 1 1 d .
H18 H 0.0487 0.6218 0.2495 0.077 Uiso 1 1 calc R
C19 C 0.1169(4) 0.8217(4) 0.3379(2) 0.0352(15) Uani 1 1 d .
C20 C 0.1600(5) 0.8944(4) 0.3411(2) 0.0442(17) Uani 1 1 d .
H20 H 0.2202 0.8954 0.3465 0.053 Uiso 1 1 calc R
C21 C 0.1147(6) 0.9646(4) 0.3364(3) 0.062(2) Uani 1 1 d .
H21 H 0.1440 1.0126 0.3374 0.075 Uiso 1 1 calc R
C22 C 0.0246(6) 0.9622(5) 0.3300(3) 0.073(3) Uani 1 1 d .
H22 H -0.0067 1.0092 0.3284 0.088 Uiso 1 1 calc R
C23 C -0.0188(5) 0.8921(5) 0.3260(3) 0.071(2) Uani 1 1 d .
H23 H -0.0790 0.8917 0.3206 0.085 Uiso 1 1 calc R
C24 C 0.0267(4) 0.8211(4) 0.3301(2) 0.0493(18) Uani 1 1 d .
H24 H -0.0031 0.7733 0.3277 0.059 Uiso 1 1 calc R
C25 C 0.1163(4) 0.6504(4) 0.3537(2) 0.0377(16) Uani 1 1 d .
C26 C 0.0488(4) 0.6536(4) 0.3855(2) 0.0500(18) Uani 1 1 d .
H26 H 0.0345 0.7016 0.3994 0.060 Uiso 1 1 calc R
C27 C 0.0034(5) 0.5871(5) 0.3967(3) 0.069(2) Uani 1 1 d .
H27 H -0.0418 0.5906 0.4177 0.083 Uiso 1 1 calc R
C28 C 0.0235(7) 0.5169(6) 0.3776(4) 0.093(3) Uani 1 1 d .
H28 H -0.0081 0.4722 0.3852 0.112 Uiso 1 1 calc R
C29 C 0.0899(7) 0.5110(5) 0.3473(4) 0.104(4) Uani 1 1 d .
H29 H 0.1044 0.4622 0.3346 0.125 Uiso 1 1 calc R
C30 C 0.1359(5) 0.5782(5) 0.3355(3) 0.073(2) Uani 1 1 d .
H30 H 0.1813 0.5738 0.3147 0.088 Uiso 1 1 calc R
C31 C 0.2096(4) 0.6704(4) 0.4784(2) 0.0400(16) Uani 1 1 d .
C32 C 0.2246(4) 0.5978(4) 0.4571(2) 0.0462(18) Uani 1 1 d .
H32 H 0.2630 0.5944 0.4323 0.055 Uiso 1 1 calc R
C33 C 0.1830(5) 0.5299(4) 0.4723(3) 0.062(2) Uani 1 1 d .
H33 H 0.1949 0.4813 0.4585 0.075 Uiso 1 1 calc R
C34 C 0.1249(6) 0.5352(5) 0.5076(3) 0.078(3) Uani 1 1 d .
H34 H 0.0957 0.4903 0.5173 0.093 Uiso 1 1 calc R
C35 C 0.1092(6) 0.6062(6) 0.5291(3) 0.090(3) Uani 1 1 d .
H35 H 0.0694 0.6090 0.5533 0.108 Uiso 1 1 calc R
C36 C 0.1521(5) 0.6746(5) 0.5152(3) 0.067(2) Uani 1 1 d .
H36 H 0.1421 0.7224 0.5304 0.081 Uiso 1 1 calc R
C37 C 0.2102(4) 0.8440(4) 0.4620(2) 0.0370(15) Uani 1 1 d .
C38 C 0.1201(5) 0.8460(4) 0.4617(2) 0.0476(18) Uani 1 1 d .
H38 H 0.0892 0.7989 0.4627 0.057 Uiso 1 1 calc R
C39 C 0.0755(5) 0.9172(5) 0.4599(2) 0.060(2) Uani 1 1 d .
H39 H 0.0149 0.9176 0.4595 0.072 Uiso 1 1 calc R
C40 C 0.1204(6) 0.9869(5) 0.4586(3) 0.068(2) Uani 1 1 d .
H40 H 0.0906 1.0347 0.4583 0.081 Uiso 1 1 calc R
C41 C 0.2096(6) 0.9862(4) 0.4579(3) 0.063(2) Uani 1 1 d .
H41 H 0.2399 1.0336 0.4562 0.076 Uiso 1 1 calc R
C42 C 0.2550(5) 0.9156(4) 0.4596(2) 0.0518(19) Uani 1 1 d .
H42 H 0.3154 0.9158 0.4590 0.062 Uiso 1 1 calc R
C43 C 0.3511(4) 0.7621(4) 0.5123(2) 0.0396(16) Uani 1 1 d .
C44 C 0.3401(5) 0.8130(4) 0.5508(2) 0.0516(19) Uani 1 1 d .
H44 H 0.2937 0.8483 0.5493 0.062 Uiso 1 1 calc R
C45 C 0.3965(5) 0.8121(5) 0.5914(3) 0.064(2) Uani 1 1 d .
H45 H 0.3880 0.8469 0.6169 0.076 Uiso 1 1 calc R
C46 C 0.4643(6) 0.7607(5) 0.5944(3) 0.069(2) Uani 1 1 d .
H46 H 0.5025 0.7608 0.6217 0.083 Uiso 1 1 calc R
C47 C 0.4766(5) 0.7089(5) 0.5575(3) 0.066(2) Uani 1 1 d .
H47 H 0.5235 0.6742 0.5595 0.079 Uiso 1 1 calc R
C48 C 0.4193(4) 0.7081(4) 0.5169(2) 0.0541(19) Uani 1 1 d .
H48 H 0.4265 0.6711 0.4925 0.065 Uiso 1 1 calc R
C49 C 0.5260(4) 0.6594(4) 0.4133(2) 0.0378(16) Uani 1 1 d .
C50 C 0.4824(5) 0.5872(4) 0.4136(3) 0.0534(19) Uani 1 1 d .
H50 H 0.4258 0.5837 0.4002 0.064 Uiso 1 1 calc R
C51 C 0.5217(6) 0.5215(5) 0.4333(3) 0.073(2) Uani 1 1 d .
H51 H 0.4917 0.4738 0.4332 0.088 Uiso 1 1 calc R
C52 C 0.6057(6) 0.5254(5) 0.4535(3) 0.066(2) Uani 1 1 d .
H52 H 0.6317 0.4808 0.4675 0.079 Uiso 1 1 calc R
C53 C 0.6501(5) 0.5944(5) 0.4527(3) 0.071(3) Uani 1 1 d .
H53 H 0.7070 0.5968 0.4659 0.085 Uiso 1 1 calc R
C54 C 0.6114(4) 0.6613(4) 0.4325(3) 0.059(2) Uani 1 1 d .
H54 H 0.6429 0.7082 0.4317 0.070 Uiso 1 1 calc R
C55 C 0.5102(4) 0.8322(4) 0.4128(3) 0.0445(17) Uani 1 1 d .
C56 C 0.5523(5) 0.8382(5) 0.4586(3) 0.066(2) Uani 1 1 d .
H56 H 0.5616 0.7932 0.4776 0.079 Uiso 1 1 calc R
C57 C 0.5806(6) 0.9116(6) 0.4761(3) 0.094(3) Uani 1 1 d .
H57 H 0.6088 0.9154 0.5067 0.113 Uiso 1 1 calc R
C58 C 0.5673(6) 0.9776(5) 0.4487(4) 0.096(3) Uani 1 1 d .
H58 H 0.5863 1.0263 0.4607 0.115 Uiso 1 1 calc R
C59 C 0.5263(6) 0.9732(5) 0.4037(4) 0.085(3) Uani 1 1 d .
H59 H 0.5181 1.0185 0.3849 0.103 Uiso 1 1 calc R
C60 C 0.4971(5) 0.9014(4) 0.3863(3) 0.062(2) Uani 1 1 d .
H60 H 0.4679 0.8989 0.3559 0.074 Uiso 1 1 calc R
C61 C 0.6791(4) 0.7494(4) 0.3245(2) 0.0380(16) Uani 1 1 d .
C62 C 0.6958(4) 0.8101(4) 0.3565(3) 0.0488(18) Uani 1 1 d .
H62 H 0.6596 0.8542 0.3553 0.059 Uiso 1 1 calc R
C63 C 0.7656(5) 0.8076(5) 0.3908(3) 0.060(2) Uani 1 1 d .
H63 H 0.7752 0.8493 0.4124 0.072 Uiso 1 1 calc R
C64 C 0.8203(5) 0.7435(5) 0.3927(3) 0.071(2) Uani 1 1 d .
H64 H 0.8675 0.7414 0.4152 0.085 Uiso 1 1 calc R
C65 C 0.8041(5) 0.6821(5) 0.3606(3) 0.077(3) Uani 1 1 d .
H65 H 0.8406 0.6383 0.3617 0.092 Uiso 1 1 calc R
C66 C 0.7340(4) 0.6848(4) 0.3268(3) 0.058(2) Uani 1 1 d .
H66 H 0.7239 0.6427 0.3055 0.070 Uiso 1 1 calc R
C67 C 0.5973(5) 0.8460(4) 0.2501(2) 0.0499(18) Uani 1 1 d .
C68 C 0.6767(5) 0.8865(5) 0.2503(3) 0.069(2) Uani 1 1 d .
H68 H 0.7249 0.8666 0.2681 0.083 Uiso 1 1 calc R
C69 C 0.6842(7) 0.9558(6) 0.2242(3) 0.100(3) Uani 1 1 d .
H69 H 0.7373 0.9822 0.2244 0.120 Uiso 1 1 calc R
C70 C 0.6131(8) 0.9854(6) 0.1981(4) 0.101(4) Uani 1 1 d .
H70 H 0.6176 1.0327 0.1813 0.121 Uiso 1 1 calc R
C71 C 0.5356(7) 0.9455(5) 0.1968(3) 0.088(3) Uani 1 1 d .
H71 H 0.4881 0.9651 0.1783 0.105 Uiso 1 1 calc R
C72 C 0.5274(5) 0.8770(4) 0.2226(3) 0.064(2) Uani 1 1 d .
H72 H 0.4741 0.8509 0.2217 0.076 Uiso 1 1 calc R
C73 C 0.6101(4) 0.6786(4) 0.2361(2) 0.0423(17) Uani 1 1 d .
C74 C 0.5878(5) 0.6011(5) 0.2443(3) 0.070(2) Uani 1 1 d .
H74 H 0.5575 0.5884 0.2715 0.085 Uiso 1 1 calc R
C75 C 0.6095(6) 0.5425(5) 0.2132(4) 0.091(3) Uani 1 1 d .
H75 H 0.5968 0.4902 0.2205 0.109 Uiso 1 1 calc R
C76 C 0.6491(4) 0.6960(5) 0.1940(3) 0.059(2) Uani 1 1 d .
H76 H 0.6620 0.7482 0.1867 0.071 Uiso 1 1 calc R
C77 C 0.6694(5) 0.6367(7) 0.1624(3) 0.082(3) Uani 1 1 d .
H77 H 0.6971 0.6493 0.1343 0.098 Uiso 1 1 calc R
C78 C 0.6495(6) 0.5595(6) 0.1716(4) 0.090(3) Uani 1 1 d .
H78 H 0.6629 0.5197 0.1499 0.108 Uiso 1 1 calc R
F1 F 0.8551(5) 0.6656(3) 0.5065(2) 0.164(3) Uani 1 1 d .
F2 F 0.9214(7) 0.8022(5) 0.5139(3) 0.249(5) Uani 1 1 d .
F3 F 0.8564(5) 0.8268(4) 0.5955(2) 0.168(3) Uani 1 1 d .
F4 F 0.7901(6) 0.6897(6) 0.5909(3) 0.238(5) Uani 1 1 d .
F5 F 0.9475(5) 0.7013(6) 0.5842(3) 0.220(4) Uani 1 1 d .
F6 F 0.7620(6) 0.7889(6) 0.5208(4) 0.267(5) Uani 1 1 d .
P1 P 0.58571(10) 0.75260(10) 0.28141(6) 0.0379(4) Uani 1 1 d .
Cl1 Cl 0.38692(10) 0.70668(12) 0.22784(6) 0.0581(5) Uani 1 1 d .
P3 P 0.16686(10) 0.72724(10) 0.21406(6) 0.0360(4) Uani 1 1 d .
P4 P 0.18445(10) 0.73384(9) 0.34086(6) 0.0304(4) Uani 1 1 d .
P5 P 0.27394(11) 0.75383(10) 0.45949(6) 0.0353(4) Uani 1 1 d .
P6 P 0.46573(10) 0.74248(10) 0.38704(6) 0.0341(4) Uani 1 1 d .
Pd1 Pd 0.31831(3) 0.73775(3) 0.381153(16) 0.02964(12) Uani 1 1 d .
Pd2 Pd 0.44817(3) 0.73460(3) 0.307492(17) 0.03511(14) Uani 1 1 d .
Pd3 Pd 0.26640(3) 0.71862(3) 0.278453(17) 0.03339(13) Uani 1 1 d .
Sb1 Sb 0.85510(4) 0.74552(3) 0.55093(2) 0.0766(2) Uani 1 1 d .

loop_
_atom_site_aniso_label
_atom_site_aniso_U_11
_atom_site_aniso_U_22
_atom_site_aniso_U_33
_atom_site_aniso_U_23
_atom_site_aniso_U_13
_atom_site_aniso_U_12
C1 0.036(4) 0.046(4) 0.035(4) -0.003(3) 0.006(3) -0.008(3)
C2 0.070(6) 0.039(4) 0.065(5) -0.009(4) -0.008(4) 0.006(4)
C3 0.088(7) 0.046(5) 0.088(7) -0.006(5) 0.001(6) 0.012(4)
C4 0.099(8) 0.057(6) 0.066(6) -0.022(5) 0.014(5) -0.025(5)
C5 0.089(7) 0.069(6) 0.039(5) -0.012(4) -0.013(4) -0.023(5)
C6 0.049(5) 0.055(5) 0.044(5) -0.002(4) -0.002(4) -0.005(4)
C7 0.041(4) 0.046(4) 0.032(4) 0.004(3) -0.003(3) 0.004(3)
C8 0.073(6) 0.057(5) 0.063(6) -0.008(4) 0.024(4) -0.016(4)
C9 0.110(8) 0.069(6) 0.079(7) 0.009(5) 0.041(6) -0.032(5)
C10 0.122(9) 0.053(6) 0.088(8) 0.016(5) 0.017(6) -0.011(5)
C11 0.179(11) 0.046(5) 0.078(7) -0.009(5) 0.049(7) -0.014(6)
C12 0.128(8) 0.051(5) 0.048(5) 0.000(4) 0.022(5) 0.002(5)
C13 0.035(4) 0.068(5) 0.034(4) 0.003(4) -0.002(3) 0.000(4)
C14 0.039(5) 0.135(8) 0.077(6) 0.037(6) 0.002(4) 0.016(5)
C15 0.046(6) 0.209(13) 0.105(9) 0.065(9) 0.002(6) 0.039(7)
C16 0.028(5) 0.236(16) 0.094(8) 0.004(9) 0.007(5) -0.012(7)
C17 0.055(6) 0.135(9) 0.086(7) -0.022(7) 0.017(6) -0.032(6)
C18 0.043(5) 0.085(6) 0.065(6) -0.020(5) 0.004(4) -0.022(4)
C19 0.039(4) 0.040(4) 0.026(3) 0.000(3) -0.001(3) 0.005(3)
C20 0.051(4) 0.045(4) 0.037(4) 0.006(3) 0.001(3) 0.003(3)
C21 0.092(7) 0.038(4) 0.059(5) 0.003(4) 0.010(5) 0.001(4)
C22 0.088(7) 0.056(6) 0.076(6) 0.009(5) 0.017(5) 0.032(5)
C23 0.050(5) 0.081(6) 0.081(6) 0.010(5) 0.001(4) 0.024(5)
C24 0.039(4) 0.052(4) 0.056(5) 0.011(4) -0.004(4) 0.012(3)
C25 0.034(4) 0.046(4) 0.034(4) 0.004(3) -0.001(3) -0.007(3)
C26 0.039(4) 0.063(5) 0.048(5) 0.014(4) -0.001(4) 0.000(4)
C27 0.043(5) 0.087(7) 0.077(6) 0.037(5) 0.001(4) -0.008(5)
C28 0.100(8) 0.077(7) 0.104(9) 0.030(6) 0.016(7) -0.039(6)
C29 0.140(10) 0.045(5) 0.131(9) -0.019(6) 0.042(8) -0.031(6)
C30 0.070(6) 0.059(5) 0.093(7) -0.012(5) 0.027(5) -0.009(4)
C31 0.043(4) 0.046(4) 0.030(4) 0.005(3) -0.001(3) -0.005(3)
C32 0.038(4) 0.052(5) 0.048(5) 0.008(4) -0.005(3) 0.000(3)
C33 0.064(6) 0.044(5) 0.078(6) 0.019(4) -0.010(5) -0.002(4)
C34 0.077(7) 0.066(6) 0.092(7) 0.030(5) 0.017(6) -0.018(5)
C35 0.086(7) 0.100(8) 0.089(7) 0.030(6) 0.049(6) -0.021(6)
C36 0.093(7) 0.060(5) 0.052(5) 0.006(4) 0.028(5) -0.002(5)
C37 0.042(4) 0.047(4) 0.022(3) -0.001(3) 0.000(3) 0.000(3)
C38 0.054(5) 0.050(4) 0.039(4) -0.003(3) 0.010(4) 0.006(4)
C39 0.055(5) 0.079(6) 0.047(5) -0.013(4) 0.006(4) 0.015(5)
C40 0.083(7) 0.061(6) 0.059(6) -0.009(4) 0.001(5) 0.027(5)
C41 0.092(7) 0.036(4) 0.060(5) 0.001(4) -0.010(5) 0.000(4)
C42 0.060(5) 0.050(5) 0.045(5) 0.004(4) -0.004(4) -0.006(4)
C43 0.048(4) 0.045(4) 0.026(4) 0.006(3) -0.001(3) -0.006(3)
C44 0.065(5) 0.049(4) 0.039(4) -0.008(4) -0.008(4) -0.004(4)
C45 0.084(6) 0.074(6) 0.032(4) -0.009(4) -0.002(4) -0.018(5)
C46 0.077(6) 0.083(6) 0.046(5) -0.008(5) -0.013(4) -0.005(5)
C47 0.060(5) 0.077(6) 0.060(6) 0.018(5) -0.008(4) 0.020(4)
C48 0.057(5) 0.070(5) 0.035(4) 0.000(4) 0.003(4) 0.009(4)
C49 0.036(4) 0.052(4) 0.025(4) 0.008(3) 0.000(3) 0.007(3)
C50 0.048(5) 0.046(4) 0.065(5) -0.007(4) -0.008(4) 0.004(4)
C51 0.102(7) 0.046(5) 0.072(6) 0.002(4) -0.001(5) 0.007(5)
C52 0.086(7) 0.054(5) 0.058(6) 0.017(4) 0.007(5) 0.034(5)
C53 0.052(5) 0.096(7) 0.063(6) 0.033(5) -0.016(4) 0.017(5)
C54 0.037(4) 0.074(5) 0.063(5) 0.026(4) -0.009(4) -0.002(4)
C55 0.030(4) 0.051(4) 0.053(5) -0.001(4) 0.003(3) -0.002(3)
C56 0.083(6) 0.068(5) 0.044(5) -0.008(4) -0.011(4) -0.034(4)
C57 0.110(8) 0.090(7) 0.080(7) -0.013(6) -0.024(6) -0.047(6)
C58 0.121(9) 0.054(6) 0.110(9) -0.022(6) -0.023(7) -0.027(6)
C59 0.096(7) 0.046(5) 0.110(8) 0.002(5) -0.027(6) -0.009(5)
C60 0.060(5) 0.051(5) 0.072(6) -0.003(4) -0.017(4) 0.004(4)
C61 0.026(3) 0.045(4) 0.043(4) 0.007(3) 0.003(3) -0.006(3)
C62 0.039(4) 0.048(4) 0.060(5) 0.009(4) -0.001(4) -0.008(3)
C63 0.044(5) 0.070(5) 0.063(5) -0.001(4) -0.013(4) -0.018(4)
C64 0.033(4) 0.098(7) 0.080(6) 0.008(5) -0.010(4) -0.005(5)
C65 0.050(5) 0.094(7) 0.086(7) 0.003(6) -0.010(5) 0.027(5)
C66 0.039(4) 0.067(5) 0.069(6) -0.002(4) 0.004(4) 0.007(4)
C67 0.049(5) 0.054(5) 0.047(5) 0.009(4) 0.010(4) 0.003(4)
C68 0.063(6) 0.072(6) 0.073(6) 0.027(5) 0.008(4) -0.015(4)
C69 0.120(9) 0.093(8) 0.087(8) 0.029(6) 0.006(7) -0.049(7)
C70 0.146(11) 0.060(6) 0.096(8) 0.033(6) 0.002(8) -0.009(7)
C71 0.112(9) 0.066(6) 0.085(7) 0.030(5) 0.007(6) 0.022(6)
C72 0.064(6) 0.057(5) 0.069(6) 0.017(4) 0.001(4) 0.002(4)
C73 0.019(3) 0.054(5) 0.054(5) 0.003(4) 0.005(3) 0.001(3)
C74 0.073(6) 0.067(6) 0.075(6) -0.013(5) 0.030(5) -0.010(4)
C75 0.108(8) 0.063(6) 0.102(8) -0.016(6) 0.020(7) -0.001(5)
C76 0.045(5) 0.075(6) 0.058(5) -0.012(4) 0.004(4) -0.001(4)
C77 0.058(6) 0.124(9) 0.065(6) -0.023(6) 0.021(5) -0.004(6)
C78 0.060(6) 0.106(8) 0.105(9) -0.055(7) 0.005(6) 0.001(6)
F1 0.275(9) 0.078(4) 0.131(6) -0.033(4) -0.050(6) -0.013(5)
F2 0.362(13) 0.168(7) 0.237(9) -0.069(7) 0.189(9) -0.144(8)
F3 0.261(9) 0.118(5) 0.130(6) -0.030(4) 0.050(6) 0.032(5)
F4 0.265(11) 0.223(9) 0.229(10) 0.045(8) 0.047(8) -0.104(8)
F5 0.211(9) 0.281(10) 0.161(7) -0.075(7) -0.069(6) 0.138(8)
F6 0.221(10) 0.319(12) 0.249(10) -0.011(9) -0.106(9) 0.145(9)
P1 0.0269(9) 0.0470(10) 0.0403(10) 0.0046(8) 0.0046(7) -0.0017(8)
Cl1 0.0325(9) 0.1083(16) 0.0339(10) -0.0119(10) 0.0050(8) -0.0026(10)
P3 0.0300(9) 0.0476(10) 0.0301(9) 0.0003(8) -0.0013(7) -0.0002(8)
P4 0.0241(8) 0.0381(9) 0.0290(9) 0.0010(7) 0.0012(7) -0.0003(7)
P5 0.0383(10) 0.0408(10) 0.0269(9) 0.0003(8) 0.0033(7) -0.0019(8)
P6 0.0272(8) 0.0441(10) 0.0306(9) 0.0014(8) -0.0021(7) -0.0012(7)
Pd1 0.0245(2) 0.0376(3) 0.0268(3) 0.0004(2) 0.00070(19) -0.0010(2)
Pd2 0.0239(2) 0.0507(3) 0.0306(3) 0.0004(2) 0.0011(2) -0.0026(2)
Pd3 0.0250(3) 0.0478(3) 0.0274(3) -0.0011(2) 0.0010(2) -0.0007(2)
Sb1 0.0779(4) 0.0618(4) 0.0889(5) 0.0002(3) -0.0054(3) -0.0027(3)

loop_
_atom_type_symbol
_atom_type_description
_atom_type_scat_dispersion_real
_atom_type_scat_dispersion_imag
_atom_type_scat_source
C C 0.0033 0.0016 'International Tables Vol C Tables 4.2.6.8 and 6.1.1.4'
H H 0.0000 0.0000 'International Tables Vol C Tables 4.2.6.8 and 6.1.1.4'
F F 0.0171 0.0103 'International Tables Vol C Tables 4.2.6.8 and 6.1.1.4'
P P 0.1023 0.0942 'International Tables Vol C Tables 4.2.6.8 and 6.1.1.4'
Cl Cl 0.1484 0.1585 'International Tables Vol C Tables 4.2.6.8 and 6.1.1.4'
Pd Pd -0.9988 1.0072 'International Tables Vol C Tables 4.2.6.8 and 6.1.1.4'
Sb Sb -0.5866 1.5461 'International Tables Vol C Tables 4.2.6.8 and 6.1.1.4'

loop_
_geom_angle_atom_site_label_1
_geom_angle_atom_site_label_2
_geom_angle_atom_site_label_3
_geom_angle
C2 C1 C6 117.7(6)
C2 C1 P3 122.0(5)
C6 C1 P3 120.2(5)
C1 C2 C3 119.6(7)
C1 C2 H2 120.2
C3 C2 H2 120.2
C4 C3 C2 120.9(8)
C4 C3 H3 119.6
C2 C3 H3 119.6
C5 C4 C3 119.7(8)
C5 C4 H4 120.2
C3 C4 H4 120.2
C4 C5 C6 120.2(8)
C4 C5 H5 119.9
C6 C5 H5 119.9
C5 C6 C1 121.8(7)
C5 C6 H6 119.1
C1 C6 H6 119.1
C8 C7 C12 117.8(7)
C8 C7 P3 122.8(5)
C12 C7 P3 118.9(5)
C7 C8 C9 122.0(8)
C7 C8 H8 119.0
C9 C8 H8 119.0
C10 C9 C8 118.9(8)
C10 C9 H9 120.6
C8 C9 H9 120.6
C11 C10 C9 119.9(8)
C11 C10 H10 120.0
C9 C10 H10 120.0
C10 C11 C12 120.9(8)
C10 C11 H11 119.5
C12 C11 H11 119.5
C11 C12 C7 120.4(8)
C11 C12 H12 119.8
C7 C12 H12 119.8
C18 C13 C14 118.5(7)
C18 C13 P3 116.8(6)
C14 C13 P3 124.6(6)
C15 C14 C13 119.4(9)
C15 C14 H14 120.3
C13 C14 H14 120.3
C14 C15 C16 121.0(10)
C14 C15 H15 119.5
C16 C15 H15 119.5
C17 C16 C15 120.1(9)
C17 C16 H16 119.9
C15 C16 H16 119.9
C16 C17 C18 119.3(10)
C16 C17 H17 120.4
C18 C17 H17 120.4
C13 C18 C17 121.7(9)
C13 C18 H18 119.2
C17 C18 H18 119.2
C20 C19 C24 118.8(6)
C20 C19 P4 116.8(5)
C24 C19 P4 124.3(5)
C21 C20 C19 121.1(7)
C21 C20 H20 119.4
C19 C20 H20 119.4
C22 C21 C20 118.8(7)
C22 C21 H21 120.6
C20 C21 H21 120.6
C23 C22 C21 121.1(7)
C23 C22 H22 119.4
C21 C22 H22 119.4
C22 C23 C24 120.2(8)
C22 C23 H23 119.9
C24 C23 H23 119.9
C23 C24 C19 119.8(7)
C23 C24 H24 120.1
C19 C24 H24 120.1
C30 C25 C26 116.9(6)
C30 C25 P4 119.2(5)
C26 C25 P4 123.5(5)
C27 C26 C25 121.1(7)
C27 C26 H26 119.5
C25 C26 H26 119.5
C28 C27 C26 120.6(8)
C28 C27 H27 119.7
C26 C27 H27 119.7
C27 C28 C29 120.2(8)
C27 C28 H28 119.9
C29 C28 H28 119.9
C28 C29 C30 119.6(9)
C28 C29 H29 120.2
C30 C29 H29 120.2
C25 C30 C29 121.6(8)
C25 C30 H30 119.2
C29 C30 H30 119.2
C32 C31 C36 118.9(6)
C32 C31 P5 117.6(5)
C36 C31 P5 123.4(5)
C31 C32 C33 121.0(7)
C31 C32 H32 119.5
C33 C32 H32 119.5
C34 C33 C32 119.4(8)
C34 C33 H33 120.3
C32 C33 H33 120.3
C33 C34 C35 120.5(8)
C33 C34 H34 119.7
C35 C34 H34 119.7
C34 C35 C36 120.7(8)
C34 C35 H35 119.6
C36 C35 H35 119.6
C31 C36 C35 119.4(8)
C31 C36 H36 120.3
C35 C36 H36 120.3
C38 C37 C42 118.3(6)
C38 C37 P5 124.2(5)
C42 C37 P5 117.3(5)
C39 C38 C37 121.0(7)
C39 C38 H38 119.5
C37 C38 H38 119.5
C40 C39 C38 120.0(8)
C40 C39 H39 120.0
C38 C39 H39 120.0
C39 C40 C41 119.9(7)
C39 C40 H40 120.0
C41 C40 H40 120.0
C40 C41 C42 120.6(7)
C40 C41 H41 119.7
C42 C41 H41 119.7
C41 C42 C37 120.2(7)
C41 C42 H42 119.9
C37 C42 H42 119.9
C44 C43 C48 117.5(6)
C44 C43 P5 123.8(5)
C48 C43 P5 118.3(5)
C45 C44 C43 121.3(7)
C45 C44 H44 119.4
C43 C44 H44 119.4
C46 C45 C44 120.2(7)
C46 C45 H45 119.9
C44 C45 H45 119.9
C45 C46 C47 120.3(7)
C45 C46 H46 119.8
C47 C46 H46 119.8
C46 C47 C48 120.1(7)
C46 C47 H47 120.0
C48 C47 H47 120.0
C47 C48 C43 120.6(7)
C47 C48 H48 119.7
C43 C48 H48 119.7
C54 C49 C50 117.6(6)
C54 C49 P6 125.8(5)
C50 C49 P6 116.6(5)
C51 C50 C49 121.0(7)
C51 C50 H50 119.5
C49 C50 H50 119.5
C50 C51 C52 120.3(8)
C50 C51 H51 119.8
C52 C51 H51 119.8
C53 C52 C51 119.9(7)
C53 C52 H52 120.1
C51 C52 H52 120.1
C52 C53 C54 120.4(7)
C52 C53 H53 119.8
C54 C53 H53 119.8
C53 C54 C49 120.8(7)
C53 C54 H54 119.6
C49 C54 H54 119.6
C56 C55 C60 117.7(7)
C56 C55 P6 124.7(6)
C60 C55 P6 117.5(5)
C55 C56 C57 120.1(8)
C55 C56 H56 120.0
C57 C56 H56 120.0
C58 C57 C56 120.3(9)
C58 C57 H57 119.9
C56 C57 H57 119.9
C57 C58 C59 120.7(8)
C57 C58 H58 119.6
C59 C58 H58 119.6
C58 C59 C60 119.5(8)
C58 C59 H59 120.2
C60 C59 H59 120.2
C59 C60 C55 121.7(8)
C59 C60 H60 119.1
C55 C60 H60 119.1
C62 C61 C66 118.1(6)
C62 C61 P1 120.9(5)
C66 C61 P1 121.0(5)
C61 C62 C63 121.7(7)
C61 C62 H62 119.2
C63 C62 H62 119.2
C64 C63 C62 119.9(7)
C64 C63 H63 120.1
C62 C63 H63 120.1
C63 C64 C65 118.8(7)
C63 C64 H64 120.6
C65 C64 H64 120.6
C64 C65 C66 120.9(8)
C64 C65 H65 119.5
C66 C65 H65 119.5
C61 C66 C65 120.5(7)
C61 C66 H66 119.7
C65 C66 H66 119.7
C72 C67 C68 117.9(7)
C72 C67 P1 119.8(6)
C68 C67 P1 122.2(6)
C69 C68 C67 120.7(8)
C69 C68 H68 119.7
C67 C68 H68 119.7
C70 C69 C68 119.7(9)
C70 C69 H69 120.1
C68 C69 H69 120.1
C71 C70 C69 120.2(9)
C71 C70 H70 119.9
C69 C70 H70 119.9
C70 C71 C72 120.5(9)
C70 C71 H71 119.7
C72 C71 H71 119.7
C71 C72 C67 121.0(8)
C71 C72 H72 119.5
C67 C72 H72 119.5
C76 C73 C74 117.9(7)
C76 C73 P1 123.4(6)
C74 C73 P1 118.7(6)
C75 C74 C73 121.2(8)
C75 C74 H74 119.4
C73 C74 H74 119.4
C74 C75 C78 120.9(9)
C74 C75 H75 119.6
C78 C75 H75 119.6
C73 C76 C77 120.3(8)
C73 C76 H76 119.8
C77 C76 H76 119.8
C78 C77 C76 121.3(9)
C78 C77 H77 119.4
C76 C77 H77 119.4
C75 C78 C77 118.2(9)
C75 C78 H78 120.9
C77 C78 H78 120.9
C61 P1 C67 104.1(3)
C61 P1 C73 104.1(3)
C67 P1 C73 104.1(3)
C61 P1 Pd2 120.1(2)
C67 P1 Pd2 112.4(2)
C73 P1 Pd2 110.6(2)
Pd3 Cl1 Pd2 74.09(5)
C7 P3 C13 107.2(3)
C7 P3 C1 105.9(3)
C13 P3 C1 100.5(3)
C7 P3 Pd3 102.5(2)
C13 P3 Pd3 122.8(2)
C1 P3 Pd3 116.8(2)
C25 P4 C19 108.3(3)
C25 P4 Pd3 115.1(2)
C19 P4 Pd3 114.2(2)
C25 P4 Pd1 116.4(2)
C19 P4 Pd1 119.8(2)
Pd3 P4 Pd1 81.11(5)
C31 P5 C37 109.8(3)
C31 P5 C43 99.9(3)
C37 P5 C43 103.4(3)
C31 P5 Pd1 111.6(2)
C37 P5 Pd1 108.7(2)
C43 P5 Pd1 122.6(2)
C55 P6 C49 108.8(3)
C55 P6 Pd2 118.0(2)
C49 P6 Pd2 112.6(2)
C55 P6 Pd1 114.6(2)
C49 P6 Pd1 119.3(2)
Pd2 P6 Pd1 81.81(5)
P6 Pd1 P4 155.08(6)
P6 Pd1 P5 105.82(6)
P4 Pd1 P5 98.87(6)
P6 Pd1 Pd3 107.10(4)
P4 Pd1 Pd3 48.18(4)
P5 Pd1 Pd3 147.05(5)
P6 Pd1 Pd2 48.13(4)
P4 Pd1 Pd2 106.98(4)
P5 Pd1 Pd2 153.68(5)
Pd3 Pd1 Pd2 59.023(16)
P6 Pd2 P1 103.83(6)
P6 Pd2 Cl1 161.74(6)
P1 Pd2 Cl1 93.59(6)
P6 Pd2 Pd3 110.40(4)
P1 Pd2 Pd3 145.51(5)
Cl1 Pd2 Pd3 52.91(4)
P6 Pd2 Pd1 50.06(4)
P1 Pd2 Pd1 153.13(5)
Cl1 Pd2 Pd1 113.08(4)
Pd3 Pd2 Pd1 60.404(16)
P4 Pd3 P3 102.27(6)
P4 Pd3 Cl1 164.03(6)
P3 Pd3 Cl1 93.41(6)
P4 Pd3 Pd2 111.05(4)
P3 Pd3 Pd2 144.07(5)
Cl1 Pd3 Pd2 53.00(4)
P4 Pd3 Pd1 50.71(4)
P3 Pd3 Pd1 152.07(5)
Cl1 Pd3 Pd1 113.34(4)
Pd2 Pd3 Pd1 60.574(16)
F2 Sb1 F6 88.9(6)
F2 Sb1 F4 177.5(4)
F6 Sb1 F4 92.5(5)
F2 Sb1 F5 93.2(5)
F6 Sb1 F5 177.4(5)
F4 Sb1 F5 85.4(5)
F2 Sb1 F1 89.6(3)
F6 Sb1 F1 91.2(4)
F4 Sb1 F1 92.4(4)
F5 Sb1 F1 90.3(3)
F2 Sb1 F3 89.6(3)
F6 Sb1 F3 89.0(4)
F4 Sb1 F3 88.3(4)
F5 Sb1 F3 89.5(3)
F1 Sb1 F3 179.2(4)

loop_
_geom_bond_atom_site_label_1
_geom_bond_atom_site_label_2
_geom_bond_distance
C1 C2 1.383(9)
C1 C6 1.403(8)
C1 P3 1.819(6)
C2 C3 1.388(10)
C2 H2 0.9300
C3 C4 1.378(11)
C3 H3 0.9300
C4 C5 1.357(10)
C4 H4 0.9300
C5 C6 1.356(9)
C5 H5 0.9300
C6 H6 0.9300
C7 C8 1.346(9)
C7 C12 1.394(9)
C7 P3 1.817(7)
C8 C9 1.393(10)
C8 H8 0.9300
C9 C10 1.365(11)
C9 H9 0.9300
C10 C11 1.354(11)
C10 H10 0.9300
C11 C12 1.366(10)
C11 H11 0.9300
C12 H12 0.9300
C13 C18 1.370(9)
C13 C14 1.379(10)
C13 P3 1.816(7)
C14 C15 1.378(11)
C14 H14 0.9300
C15 C16 1.360(14)
C15 H15 0.9300
C16 C17 1.354(13)
C16 H16 0.9300
C17 C18 1.373(10)
C17 H17 0.9300
C18 H18 0.9300
C19 C20 1.397(8)
C19 C24 1.393(8)
C19 P4 1.814(6)
C20 C21 1.380(9)
C20 H20 0.9300
C21 C22 1.387(10)
C21 H21 0.9300
C22 C23 1.363(11)
C22 H22 0.9300
C23 C24 1.392(9)
C23 H23 0.9300
C24 H24 0.9300
C25 C30 1.361(9)
C25 C26 1.396(8)
C25 P4 1.805(6)
C26 C27 1.368(9)
C26 H26 0.9300
C27 C28 1.342(11)
C27 H27 0.9300
C28 C29 1.357(12)
C28 H28 0.9300
C29 C30 1.389(10)
C29 H29 0.9300
C30 H30 0.9300
C31 C32 1.387(8)
C31 C36 1.383(9)
C31 P5 1.817(6)
C32 C33 1.391(9)
C32 H32 0.9300
C33 C34 1.359(11)
C33 H33 0.9300
C34 C35 1.368(11)
C34 H34 0.9300
C35 C36 1.396(10)
C35 H35 0.9300
C36 H36 0.9300
C37 C38 1.384(8)
C37 C42 1.398(8)
C37 P5 1.817(6)
C38 C39 1.387(9)
C38 H38 0.9300
C39 C40 1.370(10)
C39 H39 0.9300
C40 C41 1.373(10)
C40 H40 0.9300
C41 C42 1.383(9)
C41 H41 0.9300
C42 H42 0.9300
C43 C44 1.385(8)
C43 C48 1.393(9)
C43 P5 1.834(6)
C44 C45 1.379(9)
C44 H44 0.9300
C45 C46 1.357(10)
C45 H45 0.9300
C46 C47 1.365(10)
C46 H46 0.9300
C47 C48 1.387(9)
C47 H47 0.9300
C48 H48 0.9300
C49 C54 1.389(8)
C49 C50 1.394(9)
C49 P6 1.814(6)
C50 C51 1.365(9)
C50 H50 0.9300
C51 C52 1.380(10)
C51 H51 0.9300
C52 C53 1.354(10)
C52 H52 0.9300
C53 C54 1.384(9)
C53 H53 0.9300
C54 H54 0.9300
C55 C56 1.392(9)
C55 C60 1.390(9)
C55 P6 1.797(7)
C56 C57 1.394(10)
C56 H56 0.9300
C57 C58 1.359(12)
C57 H57 0.9300
C58 C59 1.363(11)
C58 H58 0.9300
C59 C60 1.374(10)
C59 H59 0.9300
C60 H60 0.9300
C61 C62 1.371(8)
C61 C66 1.380(9)
C61 P1 1.814(6)
C62 C63 1.394(9)
C62 H62 0.9300
C63 C64 1.373(10)
C63 H63 0.9300
C64 C65 1.378(11)
C64 H64 0.9300
C65 C66 1.388(10)
C65 H65 0.9300
C66 H66 0.9300
C67 C72 1.384(9)
C67 C68 1.400(9)
C67 P1 1.816(7)
C68 C69 1.384(11)
C68 H68 0.9300
C69 C70 1.371(12)
C69 H69 0.9300
C70 C71 1.369(12)
C70 H70 0.9300
C71 C72 1.370(10)
C71 H71 0.9300
C72 H72 0.9300
C73 C76 1.366(9)
C73 C74 1.378(9)
C73 P1 1.822(7)
C74 C75 1.365(11)
C74 H74 0.9300
C75 C78 1.361(12)
C75 H75 0.9300
C76 C77 1.377(10)
C76 H76 0.9300
C77 C78 1.369(12)
C77 H77 0.9300
C78 H78 0.9300
F1 Sb1 1.826(5)
F2 Sb1 1.765(7)
F3 Sb1 1.845(6)
F4 Sb1 1.795(8)
F5 Sb1 1.810(7)
F6 Sb1 1.776(7)
P1 Pd2 2.2902(16)
Cl1 Pd3 2.3875(17)
Cl1 Pd2 2.3903(17)
P3 Pd3 2.2859(16)
P4 Pd3 2.2019(16)
P4 Pd1 2.2869(15)
P5 Pd1 2.3161(16)
P6 Pd2 2.1999(16)
P6 Pd1 2.2651(16)
Pd1 Pd3 2.9192(7)
Pd1 Pd2 2.9241(7)
Pd2 Pd3 2.8784(7)

loop_
_geom_torsion_atom_site_label_1
_geom_torsion_atom_site_label_2
_geom_torsion_atom_site_label_3
_geom_torsion_atom_site_label_4
_geom_torsion
C6 C1 C2 C3 1.2(10)
P3 C1 C2 C3 177.5(6)
C1 C2 C3 C4 -0.6(12)
C2 C3 C4 C5 -0.2(13)
C3 C4 C5 C6 0.3(13)
C4 C5 C6 C1 0.3(12)
C2 C1 C6 C5 -1.1(10)
P3 C1 C6 C5 -177.5(6)
C12 C7 C8 C9 0.8(12)
P3 C7 C8 C9 -171.1(7)
C7 C8 C9 C10 -1.3(14)
C8 C9 C10 C11 0.8(15)
C9 C10 C11 C12 0.1(17)
C10 C11 C12 C7 -0.6(16)
C8 C7 C12 C11 0.2(12)
P3 C7 C12 C11 172.4(7)
C18 C13 C14 C15 0.9(13)
P3 C13 C14 C15 176.3(7)
C13 C14 C15 C16 1.2(16)
C14 C15 C16 C17 -2.5(18)
C15 C16 C17 C18 1.5(17)
C14 C13 C18 C17 -1.8(11)
P3 C13 C18 C17 -177.6(6)
C16 C17 C18 C13 0.6(13)
C24 C19 C20 C21 -0.5(10)
P4 C19 C20 C21 176.2(5)
C19 C20 C21 C22 2.3(11)
C20 C21 C22 C23 -3.2(12)
C21 C22 C23 C24 2.4(13)
C22 C23 C24 C19 -0.6(12)
C20 C19 C24 C23 -0.3(10)
P4 C19 C24 C23 -176.8(6)
C30 C25 C26 C27 -1.7(10)
P4 C25 C26 C27 -175.0(5)
C25 C26 C27 C28 0.8(12)
C26 C27 C28 C29 0.7(15)
C27 C28 C29 C30 -1.1(17)
C26 C25 C30 C29 1.3(12)
P4 C25 C30 C29 174.9(7)
C28 C29 C30 C25 0.1(16)
C36 C31 C32 C33 -0.2(10)
P5 C31 C32 C33 174.9(5)
C31 C32 C33 C34 1.9(11)
C32 C33 C34 C35 -1.9(13)
C33 C34 C35 C36 0.2(15)
C32 C31 C36 C35 -1.5(11)
P5 C31 C36 C35 -176.3(6)
C34 C35 C36 C31 1.5(14)
C42 C37 C38 C39 -1.2(9)
P5 C37 C38 C39 -174.9(5)
C37 C38 C39 C40 -0.3(11)
C38 C39 C40 C41 1.7(12)
C39 C40 C41 C42 -1.6(12)
C40 C41 C42 C37 0.1(11)
C38 C37 C42 C41 1.4(10)
P5 C37 C42 C41 175.4(5)
C48 C43 C44 C45 2.4(10)
P5 C43 C44 C45 174.6(5)
C43 C44 C45 C46 -0.2(12)
C44 C45 C46 C47 -0.7(13)
C45 C46 C47 C48 -0.6(13)
C46 C47 C48 C43 2.9(12)
C44 C43 C48 C47 -3.7(10)
P5 C43 C48 C47 -176.4(6)
C54 C49 C50 C51 1.8(11)
P6 C49 C50 C51 -178.9(6)
C49 C50 C51 C52 0.0(12)
C50 C51 C52 C53 -1.4(13)
C51 C52 C53 C54 0.9(13)
C52 C53 C54 C49 1.1(12)
C50 C49 C54 C53 -2.4(11)
P6 C49 C54 C53 178.4(6)
C60 C55 C56 C57 -0.7(11)
P6 C55 C56 C57 -176.8(6)
C55 C56 C57 C58 0.0(14)
C56 C57 C58 C59 -0.1(16)
C57 C58 C59 C60 0.9(16)
C58 C59 C60 C55 -1.6(14)
C56 C55 C60 C59 1.5(11)
P6 C55 C60 C59 177.9(7)
C66 C61 C62 C63 -0.3(10)
P1 C61 C62 C63 178.0(5)
C61 C62 C63 C64 0.8(11)
C62 C63 C64 C65 -0.7(12)
C63 C64 C65 C66 0.2(13)
C62 C61 C66 C65 -0.2(10)
P1 C61 C66 C65 -178.5(6)
C64 C65 C66 C61 0.2(12)
C72 C67 C68 C69 0.8(12)
P1 C67 C68 C69 177.0(7)
C67 C68 C69 C70 0.4(15)
C68 C69 C70 C71 -1.7(17)
C69 C70 C71 C72 1.9(16)
C70 C71 C72 C67 -0.7(14)
C68 C67 C72 C71 -0.6(12)
P1 C67 C72 C71 -176.9(6)
C76 C73 C74 C75 4.6(12)
P1 C73 C74 C75 -175.8(7)
C73 C74 C75 C78 -3.8(14)
C74 C73 C76 C77 -3.4(11)
P1 C73 C76 C77 177.0(6)
C73 C76 C77 C78 1.4(12)
C74 C75 C78 C77 1.6(15)
C76 C77 C78 C75 -0.5(14)
C62 C61 P1 C67 53.7(6)
C66 C61 P1 C67 -128.0(6)
C62 C61 P1 C73 162.5(5)
C66 C61 P1 C73 -19.2(6)
C62 C61 P1 Pd2 -73.1(6)
C66 C61 P1 Pd2 105.2(5)
C72 C67 P1 C61 -164.9(6)
C68 C67 P1 C61 18.9(7)
C72 C67 P1 C73 86.3(6)
C68 C67 P1 C73 -89.9(7)
C72 C67 P1 Pd2 -33.4(7)
C68 C67 P1 Pd2 150.5(6)
C76 C73 P1 C61 -94.3(6)
C74 C73 P1 C61 86.1(6)
C76 C73 P1 C67 14.5(7)
C74 C73 P1 C67 -165.1(6)
C76 C73 P1 Pd2 135.4(5)
C74 C73 P1 Pd2 -44.2(6)
C8 C7 P3 C13 -123.5(6)
C12 C7 P3 C13 64.7(6)
C8 C7 P3 C1 -16.9(7)
C12 C7 P3 C1 171.3(6)
C8 C7 P3 Pd3 106.0(6)
C12 C7 P3 Pd3 -65.8(6)
C18 C13 P3 C7 177.0(5)
C14 C13 P3 C7 1.5(8)
C18 C13 P3 C1 66.6(6)
C14 C13 P3 C1 -108.9(7)
C18 C13 P3 Pd3 -65.0(6)
C14 C13 P3 Pd3 119.5(6)
C2 C1 P3 C7 117.9(6)
C6 C1 P3 C7 -65.9(6)
C2 C1 P3 C13 -130.6(6)
C6 C1 P3 C13 45.6(6)
C2 C1 P3 Pd3 4.6(6)
C6 C1 P3 Pd3 -179.1(4)
C30 C25 P4 C19 148.3(6)
C26 C25 P4 C19 -38.6(6)
C30 C25 P4 Pd3 19.1(7)
C26 C25 P4 Pd3 -167.8(5)
C30 C25 P4 Pd1 -73.3(6)
C26 C25 P4 Pd1 99.8(5)
C20 C19 P4 C25 163.6(5)
C24 C19 P4 C25 -19.9(6)
C20 C19 P4 Pd3 -66.7(5)
C24 C19 P4 Pd3 109.8(5)
C20 C19 P4 Pd1 26.8(6)
C24 C19 P4 Pd1 -156.6(5)
C32 C31 P5 C37 147.9(5)
C36 C31 P5 C37 -37.3(7)
C32 C31 P5 C43 -103.9(5)
C36 C31 P5 C43 70.9(7)
C32 C31 P5 Pd1 27.2(6)
C36 C31 P5 Pd1 -158.0(6)
C38 C37 P5 C31 -20.6(6)
C42 C37 P5 C31 165.7(5)
C38 C37 P5 C43 -126.4(5)
C42 C37 P5 C43 59.9(5)
C38 C37 P5 Pd1 101.8(5)
C42 C37 P5 Pd1 -71.9(5)
C44 C43 P5 C31 -95.4(6)
C48 C43 P5 C31 76.7(6)
C44 C43 P5 C37 17.9(6)
C48 C43 P5 C37 -170.0(5)
C44 C43 P5 Pd1 140.9(5)
C48 C43 P5 Pd1 -47.0(6)
C56 C55 P6 C49 -27.2(7)
C60 C55 P6 C49 156.7(5)
C56 C55 P6 Pd2 -157.0(5)
C60 C55 P6 Pd2 26.8(6)
C56 C55 P6 Pd1 109.2(6)
C60 C55 P6 Pd1 -66.9(6)
C54 C49 P6 C55 -25.8(7)
C50 C49 P6 C55 155.0(5)
C54 C49 P6 Pd2 107.0(6)
C50 C49 P6 Pd2 -72.2(5)
C54 C49 P6 Pd1 -159.8(5)
C50 C49 P6 Pd1 21.0(6)
C55 P6 Pd1 P4 113.5(3)
C49 P6 Pd1 P4 -115.0(3)
Pd2 P6 Pd1 P4 -3.65(17)
C55 P6 Pd1 P5 -58.5(3)
C49 P6 Pd1 P5 73.0(2)
Pd2 P6 Pd1 P5 -175.62(5)
C55 P6 Pd1 Pd3 120.0(3)
C49 P6 Pd1 Pd3 -108.5(2)
Pd2 P6 Pd1 Pd3 2.82(5)
C55 P6 Pd1 Pd2 117.1(3)
C49 P6 Pd1 Pd2 -111.4(2)
C25 P4 Pd1 P6 122.0(3)
C19 P4 Pd1 P6 -104.6(3)
Pd3 P4 Pd1 P6 8.30(16)
C25 P4 Pd1 P5 -65.8(2)
C19 P4 Pd1 P5 67.6(2)
Pd3 P4 Pd1 P5 -179.51(5)
C25 P4 Pd1 Pd3 113.7(3)
C19 P4 Pd1 Pd3 -112.9(2)
C25 P4 Pd1 Pd2 119.1(2)
C19 P4 Pd1 Pd2 -107.4(2)
Pd3 P4 Pd1 Pd2 5.46(5)
C31 P5 Pd1 P6 -121.3(2)
C37 P5 Pd1 P6 117.4(2)
C43 P5 Pd1 P6 -3.1(3)
C31 P5 Pd1 P4 62.1(2)
C37 P5 Pd1 P4 -59.2(2)
C43 P5 Pd1 P4 -179.7(2)
C31 P5 Pd1 Pd3 61.4(2)
C37 P5 Pd1 Pd3 -59.8(2)
C43 P5 Pd1 Pd3 179.6(2)
C31 P5 Pd1 Pd2 -128.7(2)
C37 P5 Pd1 Pd2 110.1(2)
C43 P5 Pd1 Pd2 -10.5(3)
C55 P6 Pd2 P1 59.2(2)
C49 P6 Pd2 P1 -68.8(2)
Pd1 P6 Pd2 P1 172.79(5)
C55 P6 Pd2 Cl1 -138.6(3)
C49 P6 Pd2 Cl1 93.3(3)
Pd1 P6 Pd2 Cl1 -25.1(2)
C55 P6 Pd2 Pd3 -116.5(2)
C49 P6 Pd2 Pd3 115.4(2)
Pd1 P6 Pd2 Pd3 -2.91(5)
C55 P6 Pd2 Pd1 -113.6(2)
C49 P6 Pd2 Pd1 118.4(2)
C61 P1 Pd2 P6 12.0(3)
C67 P1 Pd2 P6 -110.9(3)
C73 P1 Pd2 P6 133.2(2)
C61 P1 Pd2 Cl1 -162.5(3)
C67 P1 Pd2 Cl1 74.6(3)
C73 P1 Pd2 Cl1 -41.2(2)
C61 P1 Pd2 Pd3 -175.1(2)
C67 P1 Pd2 Pd3 62.0(3)
C73 P1 Pd2 Pd3 -53.9(3)
C61 P1 Pd2 Pd1 24.3(3)
C67 P1 Pd2 Pd1 -98.6(3)
C73 P1 Pd2 Pd1 145.5(2)
Pd3 Cl1 Pd2 P6 26.3(2)
Pd3 Cl1 Pd2 P1 -171.06(6)
Pd3 Cl1 Pd2 Pd1 5.62(6)
P4 Pd1 Pd2 P6 178.39(7)
P5 Pd1 Pd2 P6 9.53(12)
Pd3 Pd1 Pd2 P6 -176.86(6)
P6 Pd1 Pd2 P1 -15.64(12)
P4 Pd1 Pd2 P1 162.75(11)
P5 Pd1 Pd2 P1 -6.11(16)
Pd3 Pd1 Pd2 P1 167.50(11)
P6 Pd1 Pd2 Cl1 171.71(8)
P4 Pd1 Pd2 Cl1 -9.90(7)
P5 Pd1 Pd2 Cl1 -178.76(11)
Pd3 Pd1 Pd2 Cl1 -5.15(6)
P6 Pd1 Pd2 Pd3 176.86(6)
P4 Pd1 Pd2 Pd3 -4.75(4)
P5 Pd1 Pd2 Pd3 -173.61(10)
C25 P4 Pd3 P3 72.9(2)
C19 P4 Pd3 P3 -53.3(2)
Pd1 P4 Pd3 P3 -172.01(5)
C25 P4 Pd3 Cl1 -118.2(3)
C19 P4 Pd3 Cl1 115.6(3)
Pd1 P4 Pd3 Cl1 -3.1(3)
C25 P4 Pd3 Pd2 -120.8(2)
C19 P4 Pd3 Pd2 113.0(2)
Pd1 P4 Pd3 Pd2 -5.69(5)
C25 P4 Pd3 Pd1 -115.1(2)
C19 P4 Pd3 Pd1 118.7(2)
C7 P3 Pd3 P4 112.1(2)
C13 P3 Pd3 P4 -8.1(3)
C1 P3 Pd3 P4 -132.7(2)
C7 P3 Pd3 Cl1 -64.8(2)
C13 P3 Pd3 Cl1 174.9(3)
C1 P3 Pd3 Cl1 50.4(2)
C7 P3 Pd3 Pd2 -45.8(2)
C13 P3 Pd3 Pd2 -166.0(3)
C1 P3 Pd3 Pd2 69.4(2)
C7 P3 Pd3 Pd1 98.8(2)
C13 P3 Pd3 Pd1 -21.4(3)
C1 P3 Pd3 Pd1 -146.0(2)
Pd2 Cl1 Pd3 P4 -3.0(3)
Pd2 Cl1 Pd3 P3 166.12(6)
Pd2 Cl1 Pd3 Pd1 -5.64(6)
P6 Pd2 Pd3 P4 7.62(7)
P1 Pd2 Pd3 P4 -165.00(9)
Cl1 Pd2 Pd3 P4 179.11(8)
Pd1 Pd2 Pd3 P4 5.05(5)
P6 Pd2 Pd3 P3 164.43(9)
P1 Pd2 Pd3 P3 -8.20(12)
Cl1 Pd2 Pd3 P3 -24.09(10)
Pd1 Pd2 Pd3 P3 161.86(8)
P6 Pd2 Pd3 Cl1 -171.49(8)
P1 Pd2 Pd3 Cl1 15.89(10)
Pd1 Pd2 Pd3 Cl1 -174.06(7)
P6 Pd2 Pd3 Pd1 2.57(5)
P1 Pd2 Pd3 Pd1 -170.05(9)
Cl1 Pd2 Pd3 Pd1 174.06(7)
P6 Pd1 Pd3 P4 -176.35(7)
P5 Pd1 Pd3 P4 0.89(10)
Pd2 Pd1 Pd3 P4 -173.90(6)
P6 Pd1 Pd3 P3 -159.49(11)
P4 Pd1 Pd3 P3 16.86(11)
P5 Pd1 Pd3 P3 17.75(14)
Pd2 Pd1 Pd3 P3 -157.04(10)
P6 Pd1 Pd3 Cl1 2.72(7)
P4 Pd1 Pd3 Cl1 179.07(8)
P5 Pd1 Pd3 Cl1 179.96(10)
Pd2 Pd1 Pd3 Cl1 5.17(6)
P6 Pd1 Pd3 Pd2 -2.45(5)
P4 Pd1 Pd3 Pd2 173.90(6)
P5 Pd1 Pd3 Pd2 174.79(8)
